data_7703830
loop_
_publ_author_name
'Liu, Zhao'
'Xu, Yanmin'
'Yue, Ling'
'Li, Ming'
'Yang, Xiaolong'
'Sun, Yuanhui'
'Yan, Lihe'
'Zhou, Guijiang'

_publ_section_title
;
 Iridium(iii) complexes with the dithieno[3,2-b:2',3'-d]phosphole oxide
 group and their high optical power limiting performances.
;
_journal_issue 15
_journal_name_full 'Dalton transactions (Cambridge, England : 2003)'
_journal_page_first 4967
_journal_page_last 4976
_journal_paper_doi 10.1039/d0dt00102c
_journal_volume 49
_journal_year 2020
_chemical_formula_moiety 'C47 H33 Ir N3 O3 P S2, C H Cl3'
_chemical_formula_sum 'C48 H34 Cl3 Ir N3 O3 P S2'
_chemical_formula_weight 1094.42
_space_group_crystal_system triclinic
_space_group_IT_number 2
_space_group_name_Hall '-P 1'
_space_group_name_H-M_alt 'P -1'
_atom_sites_solution_hydrogens geom
_atom_sites_solution_primary direct
_audit_creation_date 2020-01-08
_audit_creation_method
;
Olex2 1.3
(compiled Nov 21 2019 18:26:39 for OlexSys, GUI svn.r6003)
;
_audit_update_record
;
2020-01-08 deposited with the CCDC.	2020-03-18 downloaded from the CCDC.
;
_cell_angle_alpha 68.059(10)
_cell_angle_beta 74.282(10)
_cell_angle_gamma 84.609(10)
_cell_formula_units_Z 2
_cell_length_a 11.473(9)
_cell_length_b 12.935(10)
_cell_length_c 16.291(13)
_cell_measurement_reflns_used 5902
_cell_measurement_temperature 296.15
_cell_measurement_theta_max 26.266
_cell_measurement_theta_min 2.290
_cell_volume 2159(3)
_computing_cell_refinement 'SAINT v8.27A (Bruker, 2012)'
_computing_data_reduction 'SAINT v8.27A (Bruker, 2012)'
_computing_molecular_graphics 'Olex2 1.3 (Dolomanov et al., 2009)'
_computing_publication_material 'Olex2 1.3 (Dolomanov et al., 2009)'
_computing_structure_refinement 'SHELXL 2018/3 (Sheldrick, 2015)'
_computing_structure_solution 'XS  (Sheldrick, 2008)'
_diffrn_ambient_temperature 296.15
_diffrn_measured_fraction_theta_full 0.984
_diffrn_measured_fraction_theta_max 0.944
_diffrn_measurement_device_type 'Bruker APEX II-CCD'
_diffrn_radiation_type MoK\a
_diffrn_radiation_wavelength 0.71073
_diffrn_reflns_av_R_equivalents 0.0792
_diffrn_reflns_av_unetI/netI 0.0992
_diffrn_reflns_Laue_measured_fraction_full 0.984
_diffrn_reflns_Laue_measured_fraction_max 0.944
_diffrn_reflns_limit_h_max 14
_diffrn_reflns_limit_h_min -14
_diffrn_reflns_limit_k_max 16
_diffrn_reflns_limit_k_min -16
_diffrn_reflns_limit_l_max 20
_diffrn_reflns_limit_l_min -20
_diffrn_reflns_number 22753
_diffrn_reflns_point_group_measured_fraction_full 0.984
_diffrn_reflns_point_group_measured_fraction_max 0.944
_diffrn_reflns_theta_full 25.242
_diffrn_reflns_theta_max 27.112
_diffrn_reflns_theta_min 1.697
_diffrn_source_current 25.0
_diffrn_source_power 1.125
_diffrn_source_voltage 45.0
_exptl_absorpt_coefficient_mu 3.459
_exptl_absorpt_correction_T_max 0.708
_exptl_absorpt_correction_T_min 0.614
_exptl_absorpt_correction_type multi-scan
_exptl_crystal_density_diffrn 1.684
_exptl_crystal_description block
_exptl_crystal_F_000 1084
_exptl_crystal_size_max 0.16
_exptl_crystal_size_mid 0.12
_exptl_crystal_size_min 0.1
_refine_diff_density_max 3.235
_refine_diff_density_min -3.806
_refine_diff_density_rms 0.221
_refine_ls_extinction_method none
_refine_ls_goodness_of_fit_ref 1.011
_refine_ls_hydrogen_treatment constr
_refine_ls_matrix_type full
_refine_ls_number_parameters 552
_refine_ls_number_reflns 9011
_refine_ls_number_restraints 0
_refine_ls_restrained_S_all 1.011
_refine_ls_R_factor_all 0.0893
_refine_ls_R_factor_gt 0.0598
_refine_ls_shift/su_max 0.001
_refine_ls_shift/su_mean 0.000
_refine_ls_structure_factor_coef Fsqd
_refine_ls_weighting_details 'w=1/[\s^2^(Fo^2^)+(0.0880P)^2^] where P=(Fo^2^+2Fc^2^)/3'
_refine_ls_weighting_scheme calc
_refine_ls_wR_factor_gt 0.1391
_refine_ls_wR_factor_ref 0.1580
_reflns_Friedel_coverage 0.000
_reflns_number_gt 6749
_reflns_number_total 9011
_reflns_threshold_expression 'I > 2\s(I)'
_cod_data_source_file d0dt00102c2.cif
_cod_data_source_block 1
_cod_depositor_comments 'Adding full bibliography for 7703830.cif.'
_cod_database_code 7703830
_shelx_shelxl_version_number 2018/3
_shelx_space_group_comment
;
The symmetry employed for this shelxl refinement is uniquely defined
by the following loop, which should always be used as a source of
symmetry information in preference to the above space-group names.
They are only intended as comments.
;
_shelx_estimated_absorpt_t_max 0.724
_shelx_estimated_absorpt_t_min 0.608
_olex2_refinement_description
;
1. Fixed Uiso
 At 1.2 times of:
  All C(H) groups
 At 1.5 times of:
  All C(H,H,H) groups
2.a Ternary CH refined with riding coordinates:
 C48(H48)
2.b Aromatic/amide H refined with riding coordinates:
 C1(H1), C2(H2), C3(H3), C4(H4), C8(H8), C9(H9), C10(H10), C11(H11), C14(H14),
 C17(H17), C18(H18), C20(H20), C21(H21), C22(H22), C23(H23), C24(H24), C25(H25),
  C26(H26), C27(H27), C35(H35), C36(H36), C38(H38), C39(H39), C40(H40),
 C41(H41), C42(H42), C45(H45)
2.c Idealised Me refined as rotating group:
 C43(H43A,H43B,H43C), C47(H47A,H47B,H47C)
;
_olex2_submission_special_instructions 'No special instructions were received'

loop_
_space_group_symop_operation_xyz
'x, y, z'
'-x, -y, -z'

loop_
_atom_site_label
_atom_site_type_symbol
_atom_site_fract_x
_atom_site_fract_y
_atom_site_fract_z
_atom_site_U_iso_or_equiv
_atom_site_adp_type
_atom_site_occupancy
_atom_site_site_symmetry_order
_atom_site_calc_flag
_atom_site_refinement_flags_posn
_atom_site_refinement_flags_adp
_atom_site_refinement_flags_occupancy
_atom_site_disorder_assembly
_atom_site_disorder_group
Ir1 Ir 0.58841(3) 0.61600(3) 0.73401(2) 0.02481(12) Uani 1 1 d . . . . .
S1 S 0.37905(18) 0.68269(17) 0.98500(13) 0.0290(4) Uani 1 1 d . . . . .
S2 S 0.0491(2) 0.7740(2) 1.01009(16) 0.0407(5) Uani 1 1 d . . . . .
P1 P 0.2395(2) 0.76277(17) 0.75313(14) 0.0290(5) Uani 1 1 d . . . . .
O1 O 0.2783(6) 0.8616(5) 0.6677(4) 0.0438(16) Uani 1 1 d . . . . .
O2 O 0.7338(5) 0.5608(4) 0.6472(4) 0.0291(12) Uani 1 1 d . . . . .
O3 O 0.5207(5) 0.4473(4) 0.7998(4) 0.0292(12) Uani 1 1 d . . . . .
N1 N 0.7906(6) 1.0112(5) 0.6805(4) 0.0300(15) Uani 1 1 d . . . . .
N2 N 0.5111(6) 0.6550(6) 0.6275(4) 0.0291(15) Uani 1 1 d . . . . .
N3 N 0.6766(6) 0.5880(5) 0.8344(4) 0.0257(14) Uani 1 1 d . . . . .
C1 C 0.9564(8) 1.1115(7) 0.5418(6) 0.037(2) Uani 1 1 d . . . . .
H1 H 0.936485 1.082868 0.502730 0.044 Uiso 1 1 calc R U . . .
C2 C 1.0545(8) 1.1826(7) 0.5126(7) 0.039(2) Uani 1 1 d . . . . .
H2 H 1.101447 1.201708 0.452618 0.047 Uiso 1 1 calc R U . . .
C3 C 1.0854(9) 1.2269(8) 0.5706(7) 0.045(2) Uani 1 1 d . . . . .
H3 H 1.152555 1.273633 0.549112 0.054 Uiso 1 1 calc R U . . .
C4 C 1.0169(8) 1.2016(7) 0.6587(7) 0.038(2) Uani 1 1 d . . . . .
H4 H 1.036676 1.231460 0.697034 0.046 Uiso 1 1 calc R U . . .
C5 C 0.9169(8) 1.1303(7) 0.6906(6) 0.0320(19) Uani 1 1 d . . . . .
C6 C 0.8892(8) 1.0847(6) 0.6318(6) 0.0311(18) Uani 1 1 d . . . . .
C7 C 0.8301(8) 1.0838(7) 0.7778(6) 0.0320(18) Uani 1 1 d . . . . .
C8 C 0.8097(9) 1.0990(8) 0.8620(6) 0.042(2) Uani 1 1 d . . . . .
H8 H 0.858224 1.147943 0.868228 0.051 Uiso 1 1 calc R U . . .
C9 C 0.7164(9) 1.0403(8) 0.9356(6) 0.044(2) Uani 1 1 d . . . . .
H9 H 0.702564 1.048669 0.991710 0.053 Uiso 1 1 calc R U . . .
C10 C 0.6432(9) 0.9678(7) 0.9239(6) 0.038(2) Uani 1 1 d . . . . .
H10 H 0.581087 0.928733 0.973443 0.046 Uiso 1 1 calc R U . . .
C11 C 0.6596(8) 0.9524(7) 0.8429(6) 0.0349(19) Uani 1 1 d . . . . .
H11 H 0.609340 0.904836 0.836724 0.042 Uiso 1 1 calc R U . . .
C12 C 0.7543(8) 1.0105(6) 0.7698(5) 0.0313(18) Uani 1 1 d . . . . .
C13 C 0.7340(7) 0.9484(7) 0.6436(5) 0.0297(18) Uani 1 1 d . . . . .
C14 C 0.7060(7) 0.8352(6) 0.6969(5) 0.0265(17) Uani 1 1 d . . . . .
H14 H 0.730116 0.801010 0.750889 0.032 Uiso 1 1 calc R U . . .
C15 C 0.6421(7) 0.7749(6) 0.6681(5) 0.0260(17) Uani 1 1 d . . . . .
C16 C 0.6077(8) 0.8282(7) 0.5851(5) 0.0285(17) Uani 1 1 d . . . . .
C17 C 0.6421(8) 0.9395(7) 0.5302(6) 0.0338(19) Uani 1 1 d . . . . .
H17 H 0.623065 0.972595 0.474023 0.041 Uiso 1 1 calc R U . . .
C18 C 0.7046(8) 1.0001(7) 0.5600(6) 0.036(2) Uani 1 1 d . . . . .
H18 H 0.726442 1.074037 0.524606 0.043 Uiso 1 1 calc R U . . .
C19 C 0.5356(7) 0.7609(7) 0.5618(5) 0.0322(18) Uani 1 1 d . . . . .
C20 C 0.4955(8) 0.7935(7) 0.4827(6) 0.036(2) Uani 1 1 d . . . . .
H20 H 0.512250 0.865197 0.439462 0.043 Uiso 1 1 calc R U . . .
C21 C 0.4308(9) 0.7199(8) 0.4678(6) 0.041(2) Uani 1 1 d . . . . .
H21 H 0.403241 0.741738 0.415078 0.050 Uiso 1 1 calc R U . . .
C22 C 0.4078(8) 0.6131(8) 0.5328(6) 0.038(2) Uani 1 1 d . . . . .
H22 H 0.364755 0.561957 0.524454 0.046 Uiso 1 1 calc R U . . .
C23 C 0.4499(7) 0.5840(7) 0.6103(5) 0.0305(18) Uani 1 1 d . . . . .
H23 H 0.435490 0.511762 0.652992 0.037 Uiso 1 1 calc R U . . .
C24 C 0.7932(7) 0.5565(7) 0.8276(5) 0.0294(18) Uani 1 1 d . . . . .
H24 H 0.835635 0.540843 0.776312 0.035 Uiso 1 1 calc R U . . .
C25 C 0.8519(8) 0.5466(7) 0.8931(6) 0.0353(19) Uani 1 1 d . . . . .
H25 H 0.932465 0.524784 0.885874 0.042 Uiso 1 1 calc R U . . .
C26 C 0.7894(8) 0.5695(7) 0.9710(6) 0.0346(19) Uani 1 1 d . . . . .
H26 H 0.827730 0.564061 1.015939 0.042 Uiso 1 1 calc R U . . .
C27 C 0.6703(8) 0.6001(7) 0.9793(5) 0.0319(18) Uani 1 1 d . . . . .
H27 H 0.626703 0.614576 1.030938 0.038 Uiso 1 1 calc R U . . .
C28 C 0.6138(7) 0.6099(6) 0.9104(5) 0.0246(16) Uani 1 1 d . . . . .
C29 C 0.4934(7) 0.6489(6) 0.9028(5) 0.0264(17) Uani 1 1 d . . . . .
C30 C 0.4596(7) 0.6647(6) 0.8229(5) 0.0225(15) Uani 1 1 d . . . . .
C31 C 0.3411(7) 0.7077(6) 0.8283(5) 0.0248(16) Uani 1 1 d . . . . .
C32 C 0.2850(7) 0.7189(6) 0.9122(5) 0.0272(17) Uani 1 1 d . . . . .
C33 C 0.1613(7) 0.7572(7) 0.9214(6) 0.0315(18) Uani 1 1 d . . . . .
C34 C 0.1209(8) 0.7860(7) 0.8424(6) 0.0323(19) Uani 1 1 d . . . . .
C35 C -0.0021(8) 0.8225(7) 0.8552(7) 0.039(2) Uani 1 1 d . . . . .
H35 H -0.042630 0.845004 0.809086 0.047 Uiso 1 1 calc R U . . .
C36 C -0.0546(9) 0.8210(8) 0.9419(7) 0.049(3) Uani 1 1 d . . . . .
H36 H -0.133814 0.841866 0.961909 0.058 Uiso 1 1 calc R U . . .
C37 C 0.1867(7) 0.6474(7) 0.7340(5) 0.0283(17) Uani 1 1 d . . . . .
C38 C 0.2108(8) 0.5374(7) 0.7828(6) 0.0350(19) Uani 1 1 d . . . . .
H38 H 0.257934 0.520894 0.824309 0.042 Uiso 1 1 calc R U . . .
C39 C 0.1634(8) 0.4525(8) 0.7686(6) 0.042(2) Uani 1 1 d . . . . .
H39 H 0.177944 0.378603 0.801439 0.051 Uiso 1 1 calc R U . . .
C40 C 0.0946(9) 0.4772(9) 0.7061(7) 0.049(3) Uani 1 1 d . . . . .
H40 H 0.064062 0.419534 0.696700 0.059 Uiso 1 1 calc R U . . .
C41 C 0.0702(9) 0.5881(8) 0.6564(6) 0.043(2) Uani 1 1 d . . . . .
H41 H 0.023551 0.604749 0.614487 0.051 Uiso 1 1 calc R U . . .
C42 C 0.1174(8) 0.6720(8) 0.6715(6) 0.0355(19) Uani 1 1 d . . . . .
H42 H 0.102338 0.746002 0.639183 0.043 Uiso 1 1 calc R U . . .
C43 C 0.8480(9) 0.4484(8) 0.5697(6) 0.041(2) Uani 1 1 d . . . . .
H43A H 0.840948 0.501615 0.511518 0.061 Uiso 1 1 calc R U . . .
H43B H 0.845421 0.374349 0.569900 0.061 Uiso 1 1 calc R U . . .
H43C H 0.923339 0.460004 0.580069 0.061 Uiso 1 1 calc R U . . .
C44 C 0.7442(7) 0.4631(7) 0.6447(6) 0.0311(18) Uani 1 1 d . . . . .
C45 C 0.6706(8) 0.3696(7) 0.7064(6) 0.0340(19) Uani 1 1 d . . . . .
H45 H 0.692861 0.302692 0.697772 0.041 Uiso 1 1 calc R U . . .
C46 C 0.5698(8) 0.3645(7) 0.7782(6) 0.0303(18) Uani 1 1 d . . . . .
C47 C 0.5083(8) 0.2539(7) 0.8356(6) 0.037(2) Uani 1 1 d . . . . .
H47A H 0.541920 0.218167 0.887172 0.056 Uiso 1 1 calc R U . . .
H47B H 0.520425 0.207746 0.799545 0.056 Uiso 1 1 calc R U . . .
H47C H 0.423147 0.265012 0.856676 0.056 Uiso 1 1 calc R U . . .
Cl1 Cl 0.8534(3) 0.9398(3) 0.14219(19) 0.0619(7) Uani 1 1 d . . . . .
Cl2 Cl 0.6073(3) 0.9907(2) 0.2213(2) 0.0648(8) Uani 1 1 d . . . . .
Cl3 Cl 0.7047(2) 0.7722(2) 0.29933(19) 0.0527(6) Uani 1 1 d . . . . .
C48 C 0.7397(8) 0.9172(8) 0.2415(7) 0.041(2) Uani 1 1 d . . . . .
H48 H 0.768843 0.943004 0.281831 0.049 Uiso 1 1 calc R U . . .

loop_
_atom_site_aniso_label
_atom_site_aniso_U_11
_atom_site_aniso_U_22
_atom_site_aniso_U_33
_atom_site_aniso_U_23
_atom_site_aniso_U_13
_atom_site_aniso_U_12
Ir1 0.02636(18) 0.02765(17) 0.02452(17) -0.01803(12) -0.00182(11) 0.00333(11)
S1 0.0298(11) 0.0358(11) 0.0271(10) -0.0224(8) -0.0027(8) 0.0055(8)
S2 0.0338(12) 0.0491(13) 0.0478(13) -0.0363(11) -0.0009(10) 0.0107(10)
P1 0.0294(11) 0.0302(11) 0.0312(11) -0.0173(9) -0.0071(9) 0.0061(9)
O1 0.044(4) 0.040(4) 0.046(4) -0.011(3) -0.017(3) 0.002(3)
O2 0.026(3) 0.032(3) 0.031(3) -0.021(2) 0.002(2) 0.006(2)
O3 0.033(3) 0.028(3) 0.028(3) -0.016(2) -0.003(2) 0.001(2)
N1 0.036(4) 0.026(3) 0.028(3) -0.015(3) 0.001(3) -0.001(3)
N2 0.029(4) 0.037(4) 0.025(3) -0.018(3) -0.006(3) 0.005(3)
N3 0.029(4) 0.021(3) 0.024(3) -0.011(3) 0.001(3) 0.002(3)
C1 0.039(5) 0.028(4) 0.040(5) -0.015(4) 0.000(4) -0.001(4)
C2 0.034(5) 0.032(5) 0.046(5) -0.012(4) -0.004(4) 0.002(4)
C3 0.039(5) 0.034(5) 0.064(7) -0.023(5) -0.011(5) 0.001(4)
C4 0.034(5) 0.031(4) 0.051(6) -0.018(4) -0.010(4) 0.006(4)
C5 0.034(5) 0.026(4) 0.044(5) -0.026(4) -0.007(4) 0.011(3)
C6 0.032(4) 0.021(4) 0.044(5) -0.016(3) -0.010(4) 0.007(3)
C7 0.031(4) 0.031(4) 0.038(5) -0.019(4) -0.009(4) 0.011(3)
C8 0.044(6) 0.047(5) 0.044(5) -0.028(4) -0.010(4) 0.009(4)
C9 0.051(6) 0.052(6) 0.031(5) -0.020(4) -0.012(4) 0.019(5)
C10 0.042(5) 0.034(5) 0.030(4) -0.010(4) -0.001(4) 0.013(4)
C11 0.033(5) 0.031(4) 0.039(5) -0.018(4) -0.005(4) 0.011(4)
C12 0.036(5) 0.027(4) 0.030(4) -0.012(3) -0.009(4) 0.011(3)
C13 0.031(4) 0.035(4) 0.028(4) -0.021(3) -0.001(3) 0.000(3)
C14 0.027(4) 0.029(4) 0.027(4) -0.020(3) -0.002(3) 0.008(3)
C15 0.023(4) 0.025(4) 0.028(4) -0.014(3) 0.001(3) 0.007(3)
C16 0.036(5) 0.031(4) 0.030(4) -0.023(3) -0.010(3) 0.002(3)
C17 0.036(5) 0.037(5) 0.026(4) -0.011(3) -0.005(4) 0.003(4)
C18 0.039(5) 0.032(4) 0.035(5) -0.012(4) -0.008(4) 0.004(4)
C19 0.025(4) 0.044(5) 0.029(4) -0.017(4) -0.005(3) 0.005(4)
C20 0.046(5) 0.037(5) 0.027(4) -0.013(4) -0.013(4) 0.011(4)
C21 0.051(6) 0.055(6) 0.035(5) -0.032(4) -0.020(4) 0.013(5)
C22 0.032(5) 0.054(6) 0.040(5) -0.034(4) -0.004(4) 0.005(4)
C23 0.032(4) 0.039(5) 0.028(4) -0.028(4) 0.000(3) 0.004(4)
C24 0.026(4) 0.036(4) 0.028(4) -0.019(3) -0.002(3) 0.007(3)
C25 0.030(5) 0.041(5) 0.040(5) -0.023(4) -0.009(4) 0.007(4)
C26 0.036(5) 0.047(5) 0.026(4) -0.018(4) -0.010(4) 0.001(4)
C27 0.036(5) 0.032(4) 0.026(4) -0.014(3) -0.001(3) 0.005(4)
C28 0.032(4) 0.026(4) 0.021(4) -0.017(3) -0.004(3) 0.007(3)
C29 0.033(4) 0.023(4) 0.024(4) -0.014(3) 0.000(3) -0.002(3)
C30 0.027(4) 0.016(3) 0.023(4) -0.011(3) 0.003(3) -0.001(3)
C31 0.026(4) 0.032(4) 0.025(4) -0.021(3) -0.005(3) 0.005(3)
C32 0.031(4) 0.028(4) 0.027(4) -0.020(3) -0.004(3) 0.010(3)
C33 0.028(4) 0.033(4) 0.041(5) -0.025(4) -0.005(4) 0.008(3)
C34 0.033(5) 0.026(4) 0.039(5) -0.018(4) -0.003(4) 0.004(3)
C35 0.036(5) 0.042(5) 0.053(6) -0.032(4) -0.015(4) 0.014(4)
C36 0.041(5) 0.046(6) 0.072(7) -0.043(5) -0.012(5) 0.022(4)
C37 0.027(4) 0.037(4) 0.021(4) -0.017(3) 0.001(3) 0.005(3)
C38 0.036(5) 0.038(5) 0.037(5) -0.024(4) -0.005(4) 0.003(4)
C39 0.040(5) 0.043(5) 0.041(5) -0.021(4) 0.000(4) 0.005(4)
C40 0.042(6) 0.059(6) 0.062(6) -0.046(5) 0.000(5) -0.003(5)
C41 0.042(5) 0.060(6) 0.044(5) -0.039(5) -0.013(4) 0.007(5)
C42 0.036(5) 0.044(5) 0.033(4) -0.023(4) -0.007(4) 0.007(4)
C43 0.043(5) 0.050(5) 0.037(5) -0.030(4) -0.008(4) 0.014(4)
C44 0.028(4) 0.043(5) 0.034(4) -0.032(4) -0.004(3) 0.009(4)
C45 0.033(5) 0.035(5) 0.044(5) -0.029(4) -0.009(4) 0.009(4)
C46 0.032(4) 0.032(4) 0.038(5) -0.024(4) -0.011(4) 0.004(3)
C47 0.042(5) 0.028(4) 0.045(5) -0.021(4) -0.005(4) 0.001(4)
Cl1 0.0549(16) 0.0697(18) 0.0529(16) -0.0220(14) -0.0012(13) 0.0014(14)
Cl2 0.0556(17) 0.0550(16) 0.093(2) -0.0378(15) -0.0247(15) 0.0204(13)
Cl3 0.0472(14) 0.0491(14) 0.0628(16) -0.0272(12) -0.0075(12) 0.0057(11)
C48 0.033(5) 0.048(5) 0.050(6) -0.033(4) -0.006(4) 0.008(4)

loop_
_atom_type_symbol
_atom_type_description
_atom_type_scat_dispersion_real
_atom_type_scat_dispersion_imag
_atom_type_scat_source
C C 0.0033 0.0016 'International Tables Vol C Tables 4.2.6.8 and 6.1.1.4'
H H 0.0000 0.0000 'International Tables Vol C Tables 4.2.6.8 and 6.1.1.4'
Cl Cl 0.1484 0.1585 'International Tables Vol C Tables 4.2.6.8 and 6.1.1.4'
Ir Ir -1.4442 7.9887 'International Tables Vol C Tables 4.2.6.8 and 6.1.1.4'
N N 0.0061 0.0033 'International Tables Vol C Tables 4.2.6.8 and 6.1.1.4'
O O 0.0106 0.0060 'International Tables Vol C Tables 4.2.6.8 and 6.1.1.4'
P P 0.1023 0.0942 'International Tables Vol C Tables 4.2.6.8 and 6.1.1.4'
S S 0.1246 0.1234 'International Tables Vol C Tables 4.2.6.8 and 6.1.1.4'

loop_
_geom_angle_atom_site_label_1
_geom_angle_atom_site_label_2
_geom_angle_atom_site_label_3
_geom_angle
_geom_angle_site_symmetry_1
_geom_angle_site_symmetry_3
_geom_angle_publ_flag
O2 Ir1 O3 88.7(2) . . ?
N2 Ir1 O2 83.3(2) . . ?
N2 Ir1 O3 95.3(2) . . ?
N2 Ir1 N3 175.0(2) . . ?
N3 Ir1 O2 95.0(2) . . ?
N3 Ir1 O3 89.4(2) . . ?
C15 Ir1 O2 92.2(3) . . ?
C15 Ir1 O3 175.9(3) . . ?
C15 Ir1 N2 80.9(3) . . ?
C15 Ir1 N3 94.5(3) . . ?
C15 Ir1 C30 88.4(3) . . ?
C30 Ir1 O2 175.4(3) . . ?
C30 Ir1 O3 91.1(2) . . ?
C30 Ir1 N2 101.2(3) . . ?
C30 Ir1 N3 80.4(3) . . ?
C32 S1 C29 90.0(4) . . ?
C33 S2 C36 92.3(5) . . ?
O1 P1 C31 119.1(4) . . ?
O1 P1 C34 115.9(4) . . ?
O1 P1 C37 113.1(4) . . ?
C34 P1 C31 92.4(4) . . ?
C34 P1 C37 105.5(4) . . ?
C37 P1 C31 108.4(4) . . ?
C44 O2 Ir1 125.3(5) . . ?
C46 O3 Ir1 124.9(5) . . ?
C6 N1 C13 125.8(7) . . ?
C12 N1 C6 108.3(7) . . ?
C12 N1 C13 125.9(7) . . ?
C19 N2 Ir1 116.0(5) . . ?
C23 N2 Ir1 126.2(6) . . ?
C23 N2 C19 117.4(7) . . ?
C24 N3 Ir1 124.4(5) . . ?
C24 N3 C28 118.6(7) . . ?
C28 N3 Ir1 116.9(5) . . ?
C2 C1 H1 121.4 . . ?
C2 C1 C6 117.1(8) . . ?
C6 C1 H1 121.4 . . ?
C1 C2 H2 119.0 . . ?
C1 C2 C3 122.1(9) . . ?
C3 C2 H2 119.0 . . ?
C2 C3 H3 119.9 . . ?
C4 C3 C2 120.2(9) . . ?
C4 C3 H3 119.9 . . ?
C3 C4 H4 120.3 . . ?
C3 C4 C5 119.4(9) . . ?
C5 C4 H4 120.3 . . ?
C4 C5 C6 119.5(8) . . ?
C4 C5 C7 133.9(8) . . ?
C6 C5 C7 106.5(7) . . ?
N1 C6 C5 109.0(7) . . ?
C1 C6 N1 129.3(8) . . ?
C1 C6 C5 121.7(8) . . ?
C8 C7 C5 133.2(8) . . ?
C12 C7 C5 107.6(7) . . ?
C12 C7 C8 119.2(8) . . ?
C7 C8 H8 120.3 . . ?
C9 C8 C7 119.5(9) . . ?
C9 C8 H8 120.3 . . ?
C8 C9 H9 120.5 . . ?
C8 C9 C10 119.1(9) . . ?
C10 C9 H9 120.5 . . ?
C9 C10 H10 118.6 . . ?
C11 C10 C9 122.8(8) . . ?
C11 C10 H10 118.6 . . ?
C10 C11 H11 121.1 . . ?
C10 C11 C12 117.7(9) . . ?
C12 C11 H11 121.1 . . ?
N1 C12 C7 108.5(7) . . ?
C11 C12 N1 129.7(8) . . ?
C11 C12 C7 121.7(8) . . ?
C14 C13 N1 117.8(7) . . ?
C18 C13 N1 120.8(7) . . ?
C18 C13 C14 121.4(7) . . ?
C13 C14 H14 120.2 . . ?
C15 C14 C13 119.6(7) . . ?
C15 C14 H14 120.2 . . ?
C14 C15 Ir1 126.4(6) . . ?
C14 C15 C16 119.1(7) . . ?
C16 C15 Ir1 114.4(6) . . ?
C15 C16 C19 115.9(7) . . ?
C17 C16 C15 120.6(7) . . ?
C17 C16 C19 123.5(7) . . ?
C16 C17 H17 120.1 . . ?
C18 C17 C16 119.9(8) . . ?
C18 C17 H17 120.1 . . ?
C13 C18 C17 119.2(8) . . ?
C13 C18 H18 120.4 . . ?
C17 C18 H18 120.4 . . ?
N2 C19 C16 112.8(7) . . ?
N2 C19 C20 120.9(8) . . ?
C20 C19 C16 126.3(8) . . ?
C19 C20 H20 119.8 . . ?
C21 C20 C19 120.4(8) . . ?
C21 C20 H20 119.8 . . ?
C20 C21 H21 120.6 . . ?
C20 C21 C22 118.8(8) . . ?
C22 C21 H21 120.6 . . ?
C21 C22 H22 120.6 . . ?
C23 C22 C21 118.8(8) . . ?
C23 C22 H22 120.6 . . ?
N2 C23 C22 123.6(8) . . ?
N2 C23 H23 118.2 . . ?
C22 C23 H23 118.2 . . ?
N3 C24 H24 118.6 . . ?
N3 C24 C25 122.9(7) . . ?
C25 C24 H24 118.6 . . ?
C24 C25 H25 120.3 . . ?
C24 C25 C26 119.4(8) . . ?
C26 C25 H25 120.3 . . ?
C25 C26 H26 120.8 . . ?
C27 C26 C25 118.3(8) . . ?
C27 C26 H26 120.8 . . ?
C26 C27 H27 119.8 . . ?
C26 C27 C28 120.5(7) . . ?
C28 C27 H27 119.8 . . ?
N3 C28 C27 120.4(7) . . ?
N3 C28 C29 110.6(6) . . ?
C27 C28 C29 128.9(7) . . ?
C28 C29 S1 126.9(6) . . ?
C30 C29 S1 113.5(6) . . ?
C30 C29 C28 119.7(7) . . ?
C29 C30 Ir1 112.3(6) . . ?
C29 C30 C31 110.3(7) . . ?
C31 C30 Ir1 137.3(6) . . ?
C30 C31 P1 137.9(6) . . ?
C32 C31 P1 108.3(6) . . ?
C32 C31 C30 113.7(7) . . ?
C31 C32 S1 112.4(6) . . ?
C31 C32 C33 114.9(7) . . ?
C33 C32 S1 132.7(6) . . ?
C32 C33 S2 134.1(7) . . ?
C34 C33 S2 111.3(6) . . ?
C34 C33 C32 114.5(7) . . ?
C33 C34 P1 109.6(6) . . ?
C33 C34 C35 112.4(7) . . ?
C35 C34 P1 138.0(7) . . ?
C34 C35 H35 123.2 . . ?
C36 C35 C34 113.5(9) . . ?
C36 C35 H35 123.2 . . ?
S2 C36 H36 124.8 . . ?
C35 C36 S2 110.5(7) . . ?
C35 C36 H36 124.8 . . ?
C38 C37 P1 121.5(6) . . ?
C42 C37 P1 118.0(6) . . ?
C42 C37 C38 120.5(8) . . ?
C37 C38 H38 120.5 . . ?
C39 C38 C37 119.0(9) . . ?
C39 C38 H38 120.5 . . ?
C38 C39 H39 119.8 . . ?
C40 C39 C38 120.4(9) . . ?
C40 C39 H39 119.8 . . ?
C39 C40 H40 119.6 . . ?
C39 C40 C41 120.9(9) . . ?
C41 C40 H40 119.6 . . ?
C40 C41 H41 120.9 . . ?
C42 C41 C40 118.2(9) . . ?
C42 C41 H41 120.9 . . ?
C37 C42 H42 119.5 . . ?
C41 C42 C37 121.0(9) . . ?
C41 C42 H42 119.5 . . ?
H43A C43 H43B 109.5 . . ?
H43A C43 H43C 109.5 . . ?
H43B C43 H43C 109.5 . . ?
C44 C43 H43A 109.5 . . ?
C44 C43 H43B 109.5 . . ?
C44 C43 H43C 109.5 . . ?
O2 C44 C43 115.0(7) . . ?
O2 C44 C45 125.9(7) . . ?
C45 C44 C43 119.0(7) . . ?
C44 C45 H45 115.6 . . ?
C46 C45 C44 128.8(8) . . ?
C46 C45 H45 115.6 . . ?
O3 C46 C45 125.9(8) . . ?
O3 C46 C47 115.4(7) . . ?
C45 C46 C47 118.7(7) . . ?
C46 C47 H47A 109.5 . . ?
C46 C47 H47B 109.5 . . ?
C46 C47 H47C 109.5 . . ?
H47A C47 H47B 109.5 . . ?
H47A C47 H47C 109.5 . . ?
H47B C47 H47C 109.5 . . ?
Cl1 C48 Cl2 112.5(6) . . ?
Cl1 C48 Cl3 110.8(5) . . ?
Cl1 C48 H48 108.0 . . ?
Cl2 C48 Cl3 109.4(5) . . ?
Cl2 C48 H48 108.0 . . ?
Cl3 C48 H48 108.0 . . ?

loop_
_geom_bond_atom_site_label_1
_geom_bond_atom_site_label_2
_geom_bond_distance
_geom_bond_site_symmetry_2
_geom_bond_publ_flag
Ir1 O2 2.131(5) . ?
Ir1 O3 2.152(5) . ?
Ir1 N2 2.036(7) . ?
Ir1 N3 2.053(7) . ?
Ir1 C15 1.996(8) . ?
Ir1 C30 2.006(7) . ?
S1 C29 1.755(8) . ?
S1 C32 1.724(8) . ?
S2 C33 1.722(8) . ?
S2 C36 1.759(11) . ?
P1 O1 1.487(6) . ?
P1 C31 1.826(8) . ?
P1 C34 1.798(8) . ?
P1 C37 1.819(9) . ?
O2 C44 1.274(9) . ?
O3 C46 1.285(9) . ?
N1 C6 1.402(10) . ?
N1 C12 1.398(10) . ?
N1 C13 1.454(10) . ?
N2 C19 1.384(11) . ?
N2 C23 1.354(10) . ?
N3 C24 1.349(10) . ?
N3 C28 1.369(9) . ?
C1 H1 0.9300 . ?
C1 C2 1.385(12) . ?
C1 C6 1.386(12) . ?
C2 H2 0.9300 . ?
C2 C3 1.404(14) . ?
C3 H3 0.9300 . ?
C3 C4 1.367(14) . ?
C4 H4 0.9300 . ?
C4 C5 1.398(12) . ?
C5 C6 1.410(12) . ?
C5 C7 1.443(12) . ?
C7 C8 1.412(12) . ?
C7 C12 1.408(12) . ?
C8 H8 0.9300 . ?
C8 C9 1.392(13) . ?
C9 H9 0.9300 . ?
C9 C10 1.410(14) . ?
C10 H10 0.9300 . ?
C10 C11 1.369(12) . ?
C11 H11 0.9300 . ?
C11 C12 1.396(12) . ?
C13 C14 1.411(11) . ?
C13 C18 1.393(12) . ?
C14 H14 0.9300 . ?
C14 C15 1.390(11) . ?
C15 C16 1.413(11) . ?
C16 C17 1.408(11) . ?
C16 C19 1.463(11) . ?
C17 H17 0.9300 . ?
C17 C18 1.395(12) . ?
C18 H18 0.9300 . ?
C19 C20 1.389(11) . ?
C20 H20 0.9300 . ?
C20 C21 1.386(13) . ?
C21 H21 0.9300 . ?
C21 C22 1.387(13) . ?
C22 H22 0.9300 . ?
C22 C23 1.383(12) . ?
C23 H23 0.9300 . ?
C24 H24 0.9300 . ?
C24 C25 1.370(12) . ?
C25 H25 0.9300 . ?
C25 C26 1.400(12) . ?
C26 H26 0.9300 . ?
C26 C27 1.372(12) . ?
C27 H27 0.9300 . ?
C27 C28 1.403(11) . ?
C28 C29 1.447(11) . ?
C29 C30 1.395(11) . ?
C30 C31 1.413(11) . ?
C31 C32 1.398(10) . ?
C32 C33 1.446(11) . ?
C33 C34 1.394(12) . ?
C34 C35 1.430(12) . ?
C35 H35 0.9300 . ?
C35 C36 1.372(13) . ?
C36 H36 0.9300 . ?
C37 C38 1.391(12) . ?
C37 C42 1.386(12) . ?
C38 H38 0.9300 . ?
C38 C39 1.386(13) . ?
C39 H39 0.9300 . ?
C39 C40 1.382(14) . ?
C40 H40 0.9300 . ?
C40 C41 1.404(14) . ?
C41 H41 0.9300 . ?
C41 C42 1.383(12) . ?
C42 H42 0.9300 . ?
C43 H43A 0.9600 . ?
C43 H43B 0.9600 . ?
C43 H43C 0.9600 . ?
C43 C44 1.513(11) . ?
C44 C45 1.417(12) . ?
C45 H45 0.9300 . ?
C45 C46 1.390(11) . ?
C46 C47 1.500(11) . ?
C47 H47A 0.9600 . ?
C47 H47B 0.9600 . ?
C47 H47C 0.9600 . ?
Cl1 C48 1.726(9) . ?
Cl2 C48 1.756(10) . ?
Cl3 C48 1.784(10) . ?
C48 H48 0.9800 . ?

loop_
_geom_torsion_atom_site_label_1
_geom_torsion_atom_site_label_2
_geom_torsion_atom_site_label_3
_geom_torsion_atom_site_label_4
_geom_torsion
_geom_torsion_site_symmetry_1
_geom_torsion_site_symmetry_2
_geom_torsion_site_symmetry_3
_geom_torsion_site_symmetry_4
_geom_torsion_publ_flag
Ir1 O2 C44 C43 173.3(5) . . . . ?
Ir1 O2 C44 C45 -8.8(12) . . . . ?
Ir1 O3 C46 C45 -3.3(12) . . . . ?
Ir1 O3 C46 C47 178.3(5) . . . . ?
Ir1 N2 C19 C16 -3.7(9) . . . . ?
Ir1 N2 C19 C20 174.9(6) . . . . ?
Ir1 N2 C23 C22 -174.6(6) . . . . ?
Ir1 N3 C24 C25 175.0(6) . . . . ?
Ir1 N3 C28 C27 -175.7(6) . . . . ?
Ir1 N3 C28 C29 0.4(8) . . . . ?
Ir1 C15 C16 C17 -178.3(6) . . . . ?
Ir1 C15 C16 C19 1.8(9) . . . . ?
Ir1 C30 C31 P1 -10.5(14) . . . . ?
Ir1 C30 C31 C32 174.5(6) . . . . ?
S1 C29 C30 Ir1 -176.3(3) . . . . ?
S1 C29 C30 C31 1.7(8) . . . . ?
S1 C32 C33 S2 -5.9(14) . . . . ?
S1 C32 C33 C34 175.3(7) . . . . ?
S2 C33 C34 P1 -178.1(4) . . . . ?
S2 C33 C34 C35 0.4(9) . . . . ?
P1 C31 C32 S1 -173.8(4) . . . . ?
P1 C31 C32 C33 6.6(9) . . . . ?
P1 C34 C35 C36 177.6(8) . . . . ?
P1 C37 C38 C39 176.9(6) . . . . ?
P1 C37 C42 C41 -177.3(7) . . . . ?
O1 P1 C31 C30 -58.6(10) . . . . ?
O1 P1 C31 C32 116.6(6) . . . . ?
O1 P1 C34 C33 -121.9(6) . . . . ?
O1 P1 C34 C35 60.2(10) . . . . ?
O1 P1 C37 C38 142.9(6) . . . . ?
O1 P1 C37 C42 -39.5(7) . . . . ?
O2 C44 C45 C46 3.9(15) . . . . ?
N1 C13 C14 C15 174.2(7) . . . . ?
N1 C13 C18 C17 -175.1(8) . . . . ?
N2 C19 C20 C21 -0.5(13) . . . . ?
N3 C24 C25 C26 0.2(13) . . . . ?
N3 C28 C29 S1 177.7(5) . . . . ?
N3 C28 C29 C30 -3.4(10) . . . . ?
C1 C2 C3 C4 -1.0(14) . . . . ?
C2 C1 C6 N1 -176.3(8) . . . . ?
C2 C1 C6 C5 1.9(13) . . . . ?
C2 C3 C4 C5 0.7(14) . . . . ?
C3 C4 C5 C6 0.8(13) . . . . ?
C3 C4 C5 C7 177.3(9) . . . . ?
C4 C5 C6 N1 176.4(7) . . . . ?
C4 C5 C6 C1 -2.2(12) . . . . ?
C4 C5 C7 C8 4.8(17) . . . . ?
C4 C5 C7 C12 -175.8(9) . . . . ?
C5 C7 C8 C9 -179.8(9) . . . . ?
C5 C7 C12 N1 -0.6(9) . . . . ?
C5 C7 C12 C11 -179.5(7) . . . . ?
C6 N1 C12 C7 0.0(9) . . . . ?
C6 N1 C12 C11 178.8(8) . . . . ?
C6 N1 C13 C14 135.5(8) . . . . ?
C6 N1 C13 C18 -46.8(12) . . . . ?
C6 C1 C2 C3 -0.3(13) . . . . ?
C6 C5 C7 C8 -178.4(9) . . . . ?
C6 C5 C7 C12 1.0(9) . . . . ?
C7 C5 C6 N1 -1.0(9) . . . . ?
C7 C5 C6 C1 -179.5(8) . . . . ?
C7 C8 C9 C10 -0.8(14) . . . . ?
C8 C7 C12 N1 178.9(8) . . . . ?
C8 C7 C12 C11 0.0(12) . . . . ?
C8 C9 C10 C11 0.0(14) . . . . ?
C9 C10 C11 C12 0.9(13) . . . . ?
C10 C11 C12 N1 -179.5(8) . . . . ?
C10 C11 C12 C7 -0.9(12) . . . . ?
C12 N1 C6 C1 179.0(8) . . . . ?
C12 N1 C6 C5 0.6(9) . . . . ?
C12 N1 C13 C14 -46.0(11) . . . . ?
C12 N1 C13 C18 131.6(9) . . . . ?
C12 C7 C8 C9 0.9(13) . . . . ?
C13 N1 C6 C1 -2.4(14) . . . . ?
C13 N1 C6 C5 179.3(7) . . . . ?
C13 N1 C12 C7 -178.6(7) . . . . ?
C13 N1 C12 C11 0.1(14) . . . . ?
C13 C14 C15 Ir1 -178.0(6) . . . . ?
C13 C14 C15 C16 0.8(11) . . . . ?
C14 C13 C18 C17 2.5(12) . . . . ?
C14 C15 C16 C17 2.7(11) . . . . ?
C14 C15 C16 C19 -177.1(7) . . . . ?
C15 C16 C17 C18 -3.7(12) . . . . ?
C15 C16 C19 N2 1.2(10) . . . . ?
C15 C16 C19 C20 -177.3(8) . . . . ?
C16 C17 C18 C13 1.1(13) . . . . ?
C16 C19 C20 C21 178.0(8) . . . . ?
C17 C16 C19 N2 -178.6(7) . . . . ?
C17 C16 C19 C20 2.8(13) . . . . ?
C18 C13 C14 C15 -3.4(12) . . . . ?
C19 N2 C23 C22 -2.3(11) . . . . ?
C19 C16 C17 C18 176.1(8) . . . . ?
C19 C20 C21 C22 -0.5(13) . . . . ?
C20 C21 C22 C23 0.2(13) . . . . ?
C21 C22 C23 N2 1.3(12) . . . . ?
C23 N2 C19 C16 -176.8(7) . . . . ?
C23 N2 C19 C20 1.8(11) . . . . ?
C24 N3 C28 C27 0.4(11) . . . . ?
C24 N3 C28 C29 176.5(6) . . . . ?
C24 C25 C26 C27 0.7(13) . . . . ?
C25 C26 C27 C28 -1.1(13) . . . . ?
C26 C27 C28 N3 0.5(12) . . . . ?
C26 C27 C28 C29 -174.8(8) . . . . ?
C27 C28 C29 S1 -6.6(12) . . . . ?
C27 C28 C29 C30 172.3(8) . . . . ?
C28 N3 C24 C25 -0.7(12) . . . . ?
C28 C29 C30 Ir1 4.7(9) . . . . ?
C28 C29 C30 C31 -177.3(7) . . . . ?
C29 S1 C32 C31 -1.4(6) . . . . ?
C29 S1 C32 C33 178.1(8) . . . . ?
C29 C30 C31 P1 172.2(7) . . . . ?
C29 C30 C31 C32 -2.8(9) . . . . ?
C30 C31 C32 S1 2.7(9) . . . . ?
C30 C31 C32 C33 -176.9(7) . . . . ?
C31 P1 C34 C33 2.3(6) . . . . ?
C31 P1 C34 C35 -175.6(10) . . . . ?
C31 P1 C37 C38 8.5(7) . . . . ?
C31 P1 C37 C42 -173.9(6) . . . . ?
C31 C32 C33 S2 173.7(7) . . . . ?
C31 C32 C33 C34 -5.2(11) . . . . ?
C32 S1 C29 C28 178.7(7) . . . . ?
C32 S1 C29 C30 -0.2(6) . . . . ?
C32 C33 C34 P1 1.0(9) . . . . ?
C32 C33 C34 C35 179.5(7) . . . . ?
C33 S2 C36 C35 0.1(8) . . . . ?
C33 C34 C35 C36 -0.3(11) . . . . ?
C34 P1 C31 C30 179.8(9) . . . . ?
C34 P1 C31 C32 -5.0(6) . . . . ?
C34 P1 C37 C38 -89.4(7) . . . . ?
C34 P1 C37 C42 88.2(7) . . . . ?
C34 C35 C36 S2 0.1(10) . . . . ?
C36 S2 C33 C32 -179.2(9) . . . . ?
C36 S2 C33 C34 -0.3(7) . . . . ?
C37 P1 C31 C30 72.6(9) . . . . ?
C37 P1 C31 C32 -112.2(6) . . . . ?
C37 P1 C34 C33 112.1(6) . . . . ?
C37 P1 C34 C35 -65.8(10) . . . . ?
C37 C38 C39 C40 0.8(13) . . . . ?
C38 C37 C42 C41 0.3(12) . . . . ?
C38 C39 C40 C41 -0.7(14) . . . . ?
C39 C40 C41 C42 0.3(14) . . . . ?
C40 C41 C42 C37 -0.1(13) . . . . ?
C42 C37 C38 C39 -0.6(12) . . . . ?
C43 C44 C45 C46 -178.2(9) . . . . ?
C44 C45 C46 O3 3.0(15) . . . . ?
C44 C45 C46 C47 -178.7(9) . . . . ?
